data_1560534
loop_
_publ_author_name
'Zhang, Jie'
'Xie, Zuowei'

_publ_section_title
;
 Tandem [4 + 2]/[2 + 2] cycloaddition of o-carboryne with enynes: facile
 construction of carborane-fused tricyclics
;
_journal_issue 15
_journal_name_full 'Chemical Science'
_journal_page_first 5616
_journal_page_last 5620
_journal_paper_doi 10.1039/D0SC07047E
_journal_volume 12
_journal_year 2021
_chemical_formula_sum 'C26 H56 B20'
_chemical_formula_weight 584.90
_space_group_crystal_system monoclinic
_space_group_IT_number 14
_space_group_name_Hall '-P 2yn'
_space_group_name_H-M_alt 'P 1 21/n 1'
_atom_sites_solution_hydrogens geom
_audit_creation_method SHELXL-2014/6
_audit_update_record
;
2020-12-23 deposited with the CCDC.	2021-02-22 downloaded from the CCDC.
;
_cell_angle_alpha 90
_cell_angle_beta 91.104(3)
_cell_angle_gamma 90
_cell_formula_units_Z 4
_cell_length_a 13.3754(13)
_cell_length_b 13.4901(13)
_cell_length_c 19.9071(19)
_cell_measurement_reflns_used 981
_cell_measurement_temperature 298(2)
_cell_measurement_theta_max 15
_cell_measurement_theta_min 15
_cell_volume 3591.3(6)
_computing_cell_refinement 'BRUKER D8VENTURE DIFFRACTOMETER'
_computing_data_collection 'BRUKER D8VENTURE DIFFRACTOMETER'
_computing_data_reduction 'BRUKER D8VENTURE DIFFRACTOMETER'
_computing_molecular_graphics 'BRUKER SHELXTL'
_computing_publication_material 'BRUKER SHELXTL'
_computing_structure_refinement 'SHELXL-2014/6 (Sheldrick, 2014)'
_diffrn_ambient_temperature 298(2)
_diffrn_measured_fraction_theta_full 0.996
_diffrn_measured_fraction_theta_max 0.996
_diffrn_measurement_device_type 'BRUKER D8VENTURE DIFFRACTOMETER'
_diffrn_measurement_method 'PHI & OMEGA SCAN'
_diffrn_radiation_type MoK\a
_diffrn_radiation_wavelength 0.71073
_diffrn_reflns_av_R_equivalents 0.0521
_diffrn_reflns_av_unetI/netI 0.0330
_diffrn_reflns_Laue_measured_fraction_full 0.996
_diffrn_reflns_Laue_measured_fraction_max 0.996
_diffrn_reflns_limit_h_max 16
_diffrn_reflns_limit_h_min -16
_diffrn_reflns_limit_k_max 16
_diffrn_reflns_limit_k_min -16
_diffrn_reflns_limit_l_max 23
_diffrn_reflns_limit_l_min -23
_diffrn_reflns_number 53754
_diffrn_reflns_point_group_measured_fraction_full 0.996
_diffrn_reflns_point_group_measured_fraction_max 0.996
_diffrn_reflns_theta_full 25.242
_diffrn_reflns_theta_max 25.250
_diffrn_reflns_theta_min 2.363
_exptl_absorpt_coefficient_mu 0.052
_exptl_absorpt_correction_T_max 0.7456
_exptl_absorpt_correction_T_min 0.6179
_exptl_absorpt_correction_type multi-scan
_exptl_crystal_colour colourless
_exptl_crystal_density_diffrn 1.082
_exptl_crystal_description block
_exptl_crystal_F_000 1248
_exptl_crystal_size_max 0.500
_exptl_crystal_size_mid 0.400
_exptl_crystal_size_min 0.300
_refine_diff_density_max 0.241
_refine_diff_density_min -0.250
_refine_diff_density_rms 0.051
_refine_ls_extinction_method none
_refine_ls_goodness_of_fit_ref 1.114
_refine_ls_hydrogen_treatment constr
_refine_ls_matrix_type full
_refine_ls_number_parameters 415
_refine_ls_number_reflns 6472
_refine_ls_number_restraints 0
_refine_ls_restrained_S_all 1.114
_refine_ls_R_factor_all 0.0864
_refine_ls_R_factor_gt 0.0705
_refine_ls_shift/su_max 0.001
_refine_ls_shift/su_mean 0.000
_refine_ls_structure_factor_coef Fsqd
_refine_ls_weighting_details 'w=1/[\s^2^(Fo^2^)+(0.0687P)^2^+2.8125P] where P=(Fo^2^+2Fc^2^)/3'
_refine_ls_weighting_scheme calc
_refine_ls_wR_factor_gt 0.1674
_refine_ls_wR_factor_ref 0.1781
_reflns_Friedel_coverage 0.000
_reflns_number_gt 5268
_reflns_number_total 6472
_reflns_threshold_expression 'I > 2\s(I)'
_cod_data_source_file d0sc07047e2.cif
_cod_data_source_block 3s
_cod_depositor_comments 'Adding full bibliography for 1560527--1560539.cif.'
_cod_original_sg_symbol_H-M 'P 21/n'
_cod_database_code 1560534
_shelx_space_group_comment
;
The symmetry employed for this shelxl refinement is uniquely defined
by the following loop, which should always be used as a source of
symmetry information in preference to the above space-group names.
They are only intended as comments.
;
_shelx_estimated_absorpt_t_min 0.975
_shelx_estimated_absorpt_t_max 0.985
_shelxl_version_number 2014/6

loop_
_space_group_symop_operation_xyz
'x, y, z'
'-x+1/2, y+1/2, -z+1/2'
'-x, -y, -z'
'x-1/2, -y-1/2, z-1/2'

loop_
_atom_site_label
_atom_site_type_symbol
_atom_site_fract_x
_atom_site_fract_y
_atom_site_fract_z
_atom_site_U_iso_or_equiv
_atom_site_adp_type
_atom_site_occupancy
_atom_site_site_symmetry_order
_atom_site_calc_flag
_atom_site_refinement_flags_posn
_atom_site_refinement_flags_adp
_atom_site_refinement_flags_occupancy
_atom_site_disorder_assembly
_atom_site_disorder_group
C1 C -0.12545(16) -0.07200(16) 0.12774(10) 0.0296(5) Uani 1 1 d . . . . .
C2 C -0.06319(15) -0.12939(16) 0.19140(10) 0.0283(5) Uani 1 1 d . . . . .
C11 C -0.13633(17) 0.04363(17) 0.13171(11) 0.0330(5) Uani 1 1 d . . . . .
C12 C -0.22659(18) 0.07236(19) 0.17322(14) 0.0463(7) Uani 1 1 d . . . . .
H12A H -0.2188 0.0460 0.2178 0.069 Uiso 1 1 calc R U . . .
H12B H -0.2315 0.1433 0.1754 0.069 Uiso 1 1 calc R U . . .
H12C H -0.2863 0.0459 0.1525 0.069 Uiso 1 1 calc R U . . .
C13 C -0.1507(2) 0.08647(19) 0.06116(13) 0.0510(7) Uani 1 1 d . . . . .
H13A H -0.0945 0.0691 0.0343 0.077 Uiso 1 1 calc R U . . .
H13B H -0.2107 0.0599 0.0410 0.077 Uiso 1 1 calc R U . . .
H13C H -0.1559 0.1573 0.0639 0.077 Uiso 1 1 calc R U . . .
C14 C -0.03825(16) 0.08319(15) 0.16385(10) 0.0282(5) Uani 1 1 d . . . . .
H14A H 0.0159 0.0809 0.1314 0.034 Uiso 1 1 calc R U . . .
C15 C -0.00696(15) 0.03069(16) 0.22857(10) 0.0264(5) Uani 1 1 d . . . . .
C16 C -0.02661(15) -0.06223(16) 0.24646(10) 0.0274(5) Uani 1 1 d . . . . .
C17 C -0.03039(17) -0.09669(17) 0.31805(10) 0.0319(5) Uani 1 1 d . . . . .
H17A H -0.0965 -0.1239 0.3252 0.038 Uiso 1 1 calc R U . . .
H17B H -0.0236 -0.0388 0.3467 0.038 Uiso 1 1 calc R U . . .
C18 C 0.04612(17) -0.17334(17) 0.34242(11) 0.0350(5) Uani 1 1 d . . . . .
H18A H 0.0455 -0.2291 0.3117 0.042 Uiso 1 1 calc R U . . .
H18B H 0.1123 -0.1440 0.3419 0.042 Uiso 1 1 calc R U . . .
C19 C 0.02534(19) -0.21058(17) 0.41303(11) 0.0384(6) Uani 1 1 d . . . . .
H19A H 0.0159 -0.1527 0.4420 0.046 Uiso 1 1 calc R U . . .
C20 C -0.0695(2) -0.2727(2) 0.41475(14) 0.0537(7) Uani 1 1 d . . . . .
H20A H -0.1247 -0.2348 0.3970 0.080 Uiso 1 1 calc R U . . .
H20B H -0.0610 -0.3313 0.3881 0.080 Uiso 1 1 calc R U . . .
H20C H -0.0827 -0.2913 0.4603 0.080 Uiso 1 1 calc R U . . .
C21 C 0.1136(2) -0.2696(2) 0.44104(15) 0.0605(8) Uani 1 1 d . . . . .
H21A H 0.1729 -0.2297 0.4397 0.091 Uiso 1 1 calc R U . . .
H21B H 0.1009 -0.2882 0.4866 0.091 Uiso 1 1 calc R U . . .
H21C H 0.1226 -0.3282 0.4144 0.091 Uiso 1 1 calc R U . . .
C22 C 0.02272(19) 0.27430(18) 0.17839(11) 0.0391(6) Uani 1 1 d . . . . .
C23 C -0.0504(3) 0.3392(2) 0.13743(16) 0.0712(10) Uani 1 1 d . . . . .
H23A H -0.1048 0.3589 0.1652 0.107 Uiso 1 1 calc R U . . .
H23B H -0.0162 0.3972 0.1218 0.107 Uiso 1 1 calc R U . . .
H23C H -0.0759 0.3023 0.0996 0.107 Uiso 1 1 calc R U . . .
C24 C 0.1087(2) 0.2438(2) 0.13329(13) 0.0625(9) Uani 1 1 d . . . . .
H24A H 0.1550 0.2031 0.1584 0.094 Uiso 1 1 calc R U . . .
H24B H 0.0827 0.2072 0.0955 0.094 Uiso 1 1 calc R U . . .
H24C H 0.1424 0.3020 0.1177 0.094 Uiso 1 1 calc R U . . .
C25 C -0.03410(16) 0.18346(16) 0.20478(10) 0.0291(5) Uani 1 1 d . . . . .
H25A H -0.1014 0.2027 0.2184 0.035 Uiso 1 1 calc R U . . .
C26 C 0.01832(15) 0.12591(16) 0.26057(10) 0.0268(5) Uani 1 1 d . . . . .
C27 C 0.08474(15) 0.15927(16) 0.30632(10) 0.0265(5) Uani 1 1 d . . . . .
C28 C 0.15551(16) 0.09394(16) 0.34594(11) 0.0302(5) Uani 1 1 d . . . . .
H28A H 0.2229 0.1183 0.3397 0.036 Uiso 1 1 calc R U . . .
H28B H 0.1522 0.0278 0.3270 0.036 Uiso 1 1 calc R U . . .
C29 C 0.13808(18) 0.08595(17) 0.42113(11) 0.0352(5) Uani 1 1 d . . . . .
H29A H 0.0712 0.0605 0.4279 0.042 Uiso 1 1 calc R U . . .
H29B H 0.1412 0.1519 0.4405 0.042 Uiso 1 1 calc R U . . .
C30 C 0.21266(18) 0.01950(18) 0.45869(12) 0.0388(6) Uani 1 1 d . . . . .
H30A H 0.2163 -0.0435 0.4344 0.047 Uiso 1 1 calc R U . . .
C31 C 0.3164(2) 0.0636(3) 0.46162(16) 0.0701(9) Uani 1 1 d . . . . .
H31A H 0.3382 0.0770 0.4169 0.105 Uiso 1 1 calc R U . . .
H31B H 0.3154 0.1242 0.4869 0.105 Uiso 1 1 calc R U . . .
H31C H 0.3616 0.0176 0.4829 0.105 Uiso 1 1 calc R U . . .
C32 C 0.1767(3) -0.0024(2) 0.52899(13) 0.0609(8) Uani 1 1 d . . . . .
H32A H 0.1108 -0.0303 0.5264 0.091 Uiso 1 1 calc R U . . .
H32B H 0.2215 -0.0486 0.5506 0.091 Uiso 1 1 calc R U . . .
H32C H 0.1752 0.0579 0.5545 0.091 Uiso 1 1 calc R U . . .
C41 C 0.06313(17) 0.33364(16) 0.24079(11) 0.0321(5) Uani 1 1 d . . . . .
C42 C 0.09627(15) 0.26971(16) 0.31087(10) 0.0271(5) Uani 1 1 d . . . . .
B3 B -0.19110(19) -0.1454(2) 0.18427(14) 0.0343(6) Uani 1 1 d . . . . .
H3 H -0.2447 -0.1157 0.2203 0.041 Uiso 1 1 calc R U . . .
B4 B -0.2177(2) -0.1487(2) 0.09682(14) 0.0394(6) Uani 1 1 d . . . . .
H4 H -0.2891 -0.1211 0.0758 0.047 Uiso 1 1 calc R U . . .
B5 B -0.1038(2) -0.1341(2) 0.05374(13) 0.0370(6) Uani 1 1 d . . . . .
H5 H -0.1014 -0.0974 0.0044 0.044 Uiso 1 1 calc R U . . .
B6 B -0.00643(19) -0.1196(2) 0.11426(12) 0.0326(6) Uani 1 1 d . . . . .
H6 H 0.0593 -0.0729 0.1050 0.039 Uiso 1 1 calc R U . . .
B7 B -0.1113(2) -0.2456(2) 0.20501(13) 0.0352(6) Uani 1 1 d . . . . .
H7 H -0.1133 -0.2815 0.2546 0.042 Uiso 1 1 calc R U . . .
B8 B -0.2090(2) -0.2606(2) 0.14429(15) 0.0418(7) Uani 1 1 d . . . . .
H8 H -0.2750 -0.3068 0.1538 0.050 Uiso 1 1 calc R U . . .
B9 B -0.1552(2) -0.2539(2) 0.06358(14) 0.0411(7) Uani 1 1 d . . . . .
H9 H -0.1863 -0.2960 0.0207 0.049 Uiso 1 1 calc R U . . .
B10 B -0.0241(2) -0.2346(2) 0.07465(13) 0.0382(6) Uani 1 1 d . . . . .
H10 H 0.0302 -0.2639 0.0389 0.046 Uiso 1 1 calc R U . . .
B11 B 0.0027(2) -0.2295(2) 0.16226(13) 0.0348(6) Uani 1 1 d . . . . .
H11 H 0.0744 -0.2547 0.1842 0.042 Uiso 1 1 calc R U . . .
B12 B -0.0888(2) -0.3133(2) 0.13056(14) 0.0404(7) Uani 1 1 d . . . . .
H12 H -0.0765 -0.3940 0.1312 0.048 Uiso 1 1 calc R U . . .
B43 B 0.18966(19) 0.3212(2) 0.26384(14) 0.0377(6) Uani 1 1 d . . . . .
H43 H 0.2439 0.2775 0.2354 0.045 Uiso 1 1 calc R U . . .
B44 B 0.1392(2) 0.4342(2) 0.23333(15) 0.0446(7) Uani 1 1 d . . . . .
H44 H 0.1609 0.4645 0.1844 0.053 Uiso 1 1 calc R U . . .
B45 B 0.0161(2) 0.4477(2) 0.26314(16) 0.0441(7) Uani 1 1 d . . . . .
H45 H -0.0421 0.4875 0.2341 0.053 Uiso 1 1 calc R U . . .
B46 B -0.0116(2) 0.3408(2) 0.31016(13) 0.0345(6) Uani 1 1 d . . . . .
H46 H -0.0875 0.3096 0.3114 0.041 Uiso 1 1 calc R U . . .
B47 B 0.1943(2) 0.3264(2) 0.35243(14) 0.0378(6) Uani 1 1 d . . . . .
H47 H 0.2519 0.2865 0.3819 0.045 Uiso 1 1 calc R U . . .
B48 B 0.2222(2) 0.4324(2) 0.30413(16) 0.0469(7) Uani 1 1 d . . . . .
H48 H 0.2984 0.4626 0.3017 0.056 Uiso 1 1 calc R U . . .
B49 B 0.1155(3) 0.5109(2) 0.30395(16) 0.0496(8) Uani 1 1 d . . . . .
H49 H 0.1226 0.5921 0.3017 0.060 Uiso 1 1 calc R U . . .
B50 B 0.0218(2) 0.4520(2) 0.35147(16) 0.0462(7) Uani 1 1 d . . . . .
H50 H -0.0327 0.4946 0.3804 0.055 Uiso 1 1 calc R U . . .
B51 B 0.0702(2) 0.3376(2) 0.38108(13) 0.0365(6) Uani 1 1 d . . . . .
H51 H 0.0471 0.3047 0.4289 0.044 Uiso 1 1 calc R U . . .
B52 B 0.1494(2) 0.4434(2) 0.37746(15) 0.0453(7) Uani 1 1 d . . . . .
H52 H 0.1782 0.4806 0.4231 0.054 Uiso 1 1 calc R U . . .

loop_
_atom_site_aniso_label
_atom_site_aniso_U_11
_atom_site_aniso_U_22
_atom_site_aniso_U_33
_atom_site_aniso_U_23
_atom_site_aniso_U_13
_atom_site_aniso_U_12
C1 0.0272(11) 0.0320(12) 0.0293(11) -0.0019(9) -0.0075(9) 0.0000(9)
C2 0.0264(11) 0.0302(12) 0.0282(11) -0.0004(9) -0.0037(8) 0.0003(9)
C11 0.0316(12) 0.0306(12) 0.0363(12) -0.0025(10) -0.0108(9) 0.0012(9)
C12 0.0300(13) 0.0388(14) 0.0697(18) -0.0112(13) -0.0091(12) 0.0043(11)
C13 0.0677(19) 0.0386(14) 0.0456(15) 0.0037(12) -0.0279(13) -0.0017(13)
C14 0.0278(11) 0.0286(11) 0.0280(11) 0.0011(9) -0.0051(8) -0.0007(9)
C15 0.0224(10) 0.0291(11) 0.0277(11) -0.0008(9) -0.0035(8) 0.0015(8)
C16 0.0256(11) 0.0277(11) 0.0289(11) -0.0004(9) -0.0033(8) 0.0018(9)
C17 0.0363(13) 0.0306(12) 0.0288(11) -0.0006(9) -0.0010(9) -0.0017(10)
C18 0.0395(13) 0.0329(12) 0.0323(12) 0.0000(10) -0.0067(10) -0.0004(10)
C19 0.0540(15) 0.0300(12) 0.0308(12) -0.0036(10) -0.0099(10) -0.0010(11)
C20 0.0690(19) 0.0485(16) 0.0431(15) 0.0105(13) -0.0068(13) -0.0122(14)
C21 0.072(2) 0.0568(18) 0.0520(16) 0.0129(14) -0.0217(14) 0.0048(15)
C22 0.0524(15) 0.0341(13) 0.0304(12) 0.0047(10) -0.0081(10) -0.0102(11)
C23 0.112(3) 0.0396(16) 0.0598(18) 0.0175(14) -0.0490(18) -0.0172(17)
C24 0.086(2) 0.0639(19) 0.0383(14) -0.0096(14) 0.0200(14) -0.0379(17)
C25 0.0294(11) 0.0275(11) 0.0300(11) 0.0006(9) -0.0050(9) -0.0005(9)
C26 0.0269(11) 0.0266(11) 0.0268(10) 0.0008(9) 0.0003(8) 0.0007(9)
C27 0.0269(11) 0.0265(11) 0.0260(10) -0.0006(9) 0.0010(8) 0.0013(9)
C28 0.0302(12) 0.0267(11) 0.0337(12) -0.0019(9) -0.0041(9) 0.0022(9)
C29 0.0397(13) 0.0336(13) 0.0322(12) 0.0020(10) -0.0040(10) 0.0068(10)
C30 0.0456(14) 0.0340(13) 0.0364(12) -0.0007(10) -0.0084(10) 0.0079(11)
C31 0.0498(18) 0.095(3) 0.0643(19) 0.0045(18) -0.0234(15) -0.0010(17)
C32 0.081(2) 0.0598(19) 0.0413(15) 0.0118(14) -0.0057(14) 0.0180(16)
C41 0.0338(12) 0.0289(12) 0.0335(12) 0.0063(9) -0.0039(9) -0.0048(9)
C42 0.0254(11) 0.0272(11) 0.0286(11) -0.0008(9) -0.0026(8) 0.0014(9)
B3 0.0270(13) 0.0346(14) 0.0414(14) -0.0040(12) -0.0007(11) -0.0063(11)
B4 0.0336(14) 0.0391(15) 0.0451(15) -0.0081(13) -0.0118(12) -0.0037(12)
B5 0.0426(16) 0.0383(15) 0.0298(13) -0.0060(11) -0.0079(11) 0.0016(12)
B6 0.0296(13) 0.0387(15) 0.0293(13) -0.0026(11) -0.0017(10) 0.0010(11)
B7 0.0400(15) 0.0300(14) 0.0355(14) -0.0014(11) -0.0014(11) -0.0058(11)
B8 0.0400(16) 0.0369(15) 0.0481(16) -0.0092(13) -0.0057(12) -0.0089(12)
B9 0.0453(16) 0.0363(15) 0.0412(15) -0.0102(12) -0.0119(12) -0.0009(13)
B10 0.0419(15) 0.0379(15) 0.0347(14) -0.0076(12) -0.0005(11) 0.0058(12)
B11 0.0356(14) 0.0305(14) 0.0381(14) -0.0024(11) -0.0043(11) 0.0044(11)
B12 0.0462(17) 0.0316(14) 0.0430(15) -0.0072(12) -0.0062(12) -0.0011(12)
B43 0.0277(13) 0.0429(16) 0.0425(15) 0.0019(13) 0.0023(11) -0.0063(12)
B44 0.0523(18) 0.0361(16) 0.0450(16) 0.0084(13) -0.0062(13) -0.0166(13)
B45 0.0520(18) 0.0256(14) 0.0542(18) 0.0035(13) -0.0136(14) 0.0020(13)
B46 0.0313(14) 0.0304(14) 0.0416(14) -0.0011(11) -0.0020(11) 0.0067(11)
B47 0.0344(14) 0.0346(15) 0.0440(15) -0.0044(12) -0.0106(12) -0.0015(11)
B48 0.0441(17) 0.0429(17) 0.0532(18) 0.0019(14) -0.0077(13) -0.0159(14)
B49 0.063(2) 0.0267(15) 0.0584(19) 0.0019(13) -0.0158(15) -0.0079(14)
B50 0.0525(18) 0.0302(15) 0.0555(18) -0.0072(13) -0.0062(14) 0.0099(13)
B51 0.0441(16) 0.0319(14) 0.0335(14) -0.0057(11) -0.0012(11) 0.0043(12)
B52 0.0605(19) 0.0304(15) 0.0443(16) -0.0062(12) -0.0129(14) -0.0040(13)

loop_
_atom_type_symbol
_atom_type_description
_atom_type_scat_dispersion_real
_atom_type_scat_dispersion_imag
_atom_type_scat_source
C C 0.0033 0.0016 'International Tables Vol C Tables 4.2.6.8 and 6.1.1.4'
H H 0.0000 0.0000 'International Tables Vol C Tables 4.2.6.8 and 6.1.1.4'
B B 0.0013 0.0007 'International Tables Vol C Tables 4.2.6.8 and 6.1.1.4'

loop_
_geom_angle_atom_site_label_1
_geom_angle_atom_site_label_2
_geom_angle_atom_site_label_3
_geom_angle
_geom_angle_site_symmetry_1
_geom_angle_site_symmetry_3
_geom_angle_publ_flag
C11 C1 C2 117.54(16) . . ?
C11 C1 B4 123.44(18) . . ?
C2 C1 B4 109.46(17) . . ?
C11 C1 B5 122.94(19) . . ?
C2 C1 B5 109.24(17) . . ?
B4 C1 B5 62.09(15) . . ?
C11 C1 B6 117.39(18) . . ?
C2 C1 B6 60.55(13) . . ?
B4 C1 B6 112.07(18) . . ?
B5 C1 B6 61.34(14) . . ?
C11 C1 B3 118.83(18) . . ?
C2 C1 B3 60.29(13) . . ?
B4 C1 B3 61.48(15) . . ?
B5 C1 B3 111.69(18) . . ?
B6 C1 B3 111.25(17) . . ?
C16 C2 C1 114.90(17) . . ?
C16 C2 B7 123.71(18) . . ?
C1 C2 B7 110.82(16) . . ?
C16 C2 B11 124.05(17) . . ?
C1 C2 B11 110.79(16) . . ?
B7 C2 B11 62.13(15) . . ?
C16 C2 B3 116.42(17) . . ?
C1 C2 B3 61.50(13) . . ?
B7 C2 B3 61.70(15) . . ?
B11 C2 B3 112.80(17) . . ?
C16 C2 B6 117.41(18) . . ?
C1 C2 B6 61.19(13) . . ?
B7 C2 B6 112.43(17) . . ?
B11 C2 B6 61.61(14) . . ?
B3 C2 B6 112.78(17) . . ?
C12 C11 C13 108.4(2) . . ?
C12 C11 C14 111.27(18) . . ?
C13 C11 C14 109.94(19) . . ?
C12 C11 C1 110.79(19) . . ?
C13 C11 C1 109.88(19) . . ?
C14 C11 C1 106.60(17) . . ?
C15 C14 C11 114.06(17) . . ?
C15 C14 C25 87.45(15) . . ?
C11 C14 C25 122.07(18) . . ?
C16 C15 C26 138.75(19) . . ?
C16 C15 C14 127.77(19) . . ?
C26 C15 C14 91.00(16) . . ?
C15 C16 C2 115.95(18) . . ?
C15 C16 C17 123.81(19) . . ?
C2 C16 C17 119.42(18) . . ?
C16 C17 C18 118.48(19) . . ?
C19 C18 C17 112.55(19) . . ?
C21 C19 C20 110.2(2) . . ?
C21 C19 C18 110.9(2) . . ?
C20 C19 C18 111.68(19) . . ?
C24 C22 C23 108.7(2) . . ?
C24 C22 C25 111.6(2) . . ?
C23 C22 C25 108.8(2) . . ?
C24 C22 C41 110.6(2) . . ?
C23 C22 C41 109.6(2) . . ?
C25 C22 C41 107.55(17) . . ?
C26 C25 C22 115.67(18) . . ?
C26 C25 C14 87.17(15) . . ?
C22 C25 C14 121.22(18) . . ?
C27 C26 C15 137.1(2) . . ?
C27 C26 C25 128.18(19) . . ?
C15 C26 C25 91.75(16) . . ?
C26 C27 C42 116.19(19) . . ?
C26 C27 C28 124.21(19) . . ?
C42 C27 C28 119.14(18) . . ?
C27 C28 C29 116.73(18) . . ?
C28 C29 C30 114.34(19) . . ?
C31 C30 C32 110.4(2) . . ?
C31 C30 C29 112.3(2) . . ?
C32 C30 C29 110.5(2) . . ?
C22 C41 C42 118.34(17) . . ?
C22 C41 B44 122.39(19) . . ?
C42 C41 B44 109.27(17) . . ?
C22 C41 B46 117.90(18) . . ?
C42 C41 B46 60.96(13) . . ?
B44 C41 B46 112.45(19) . . ?
C22 C41 B45 122.61(19) . . ?
C42 C41 B45 109.47(17) . . ?
B44 C41 B45 62.21(17) . . ?
B46 C41 B45 61.50(16) . . ?
C22 C41 B43 118.39(19) . . ?
C42 C41 B43 59.93(13) . . ?
B44 C41 B43 61.57(16) . . ?
B46 C41 B43 111.57(17) . . ?
B45 C41 B43 111.93(18) . . ?
C27 C42 C41 115.56(17) . . ?
C27 C42 B51 123.93(18) . . ?
C41 C42 B51 110.25(17) . . ?
C27 C42 B47 123.23(18) . . ?
C41 C42 B47 110.85(17) . . ?
B51 C42 B47 62.23(15) . . ?
C27 C42 B43 116.26(18) . . ?
C41 C42 B43 61.80(14) . . ?
B51 C42 B43 112.91(18) . . ?
B47 C42 B43 61.76(15) . . ?
C27 C42 B46 117.69(18) . . ?
C41 C42 B46 60.40(14) . . ?
B51 C42 B46 61.84(14) . . ?
B47 C42 B46 112.70(17) . . ?
B43 C42 B46 112.65(18) . . ?
C2 B3 C1 58.22(13) . . ?
C2 B3 B8 105.85(19) . . ?
C1 B3 B8 105.93(19) . . ?
C2 B3 B7 58.90(14) . . ?
C1 B3 B7 105.97(18) . . ?
B8 B3 B7 60.39(15) . . ?
C2 B3 B4 105.32(18) . . ?
C1 B3 B4 58.37(14) . . ?
B8 B3 B4 60.66(16) . . ?
B7 B3 B4 108.62(19) . . ?
C1 B4 B3 60.14(14) . . ?
C1 B4 B5 59.18(14) . . ?
B3 B4 B5 108.30(18) . . ?
C1 B4 B9 105.89(19) . . ?
B3 B4 B9 107.4(2) . . ?
B5 B4 B9 59.65(16) . . ?
C1 B4 B8 106.32(18) . . ?
B3 B4 B8 59.39(15) . . ?
B5 B4 B8 107.6(2) . . ?
B9 B4 B8 59.74(17) . . ?
C1 B5 B6 59.83(13) . . ?
C1 B5 B9 106.12(19) . . ?
B6 B5 B9 107.97(19) . . ?
C1 B5 B10 106.36(18) . . ?
B6 B5 B10 59.47(15) . . ?
B9 B5 B10 60.49(16) . . ?
C1 B5 B4 58.73(14) . . ?
B6 B5 B4 108.13(19) . . ?
B9 B5 B4 60.39(16) . . ?
B10 B5 B4 108.7(2) . . ?
C2 B6 C1 58.26(13) . . ?
C2 B6 B10 105.87(19) . . ?
C1 B6 B10 106.23(18) . . ?
C2 B6 B11 58.88(14) . . ?
C1 B6 B11 106.25(18) . . ?
B10 B6 B11 60.54(15) . . ?
C2 B6 B5 105.44(18) . . ?
C1 B6 B5 58.84(14) . . ?
B10 B6 B5 60.29(15) . . ?
B11 B6 B5 108.51(19) . . ?
C2 B7 B3 59.40(14) . . ?
C2 B7 B12 105.57(18) . . ?
B3 B7 B12 108.12(19) . . ?
C2 B7 B11 58.97(14) . . ?
B3 B7 B11 108.36(19) . . ?
B12 B7 B11 60.01(15) . . ?
C2 B7 B8 105.64(19) . . ?
B3 B7 B8 59.63(15) . . ?
B12 B7 B8 60.43(16) . . ?
B11 B7 B8 108.41(19) . . ?
B3 B8 B7 59.98(15) . . ?
B3 B8 B9 108.1(2) . . ?
B7 B8 B9 107.7(2) . . ?
B3 B8 B4 59.95(15) . . ?
B7 B8 B4 107.74(19) . . ?
B9 B8 B4 60.09(16) . . ?
B3 B8 B12 107.83(19) . . ?
B7 B8 B12 59.71(15) . . ?
B9 B8 B12 59.94(16) . . ?
B4 B8 B12 107.8(2) . . ?
B5 B9 B8 108.16(19) . . ?
B5 B9 B12 107.79(19) . . ?
B8 B9 B12 60.28(16) . . ?
B5 B9 B10 59.76(16) . . ?
B8 B9 B10 108.10(19) . . ?
B12 B9 B10 59.84(16) . . ?
B5 B9 B4 59.96(16) . . ?
B8 B9 B4 60.17(17) . . ?
B12 B9 B4 108.18(19) . . ?
B10 B9 B4 107.78(19) . . ?
B6 B10 B5 60.24(15) . . ?
B6 B10 B11 60.09(15) . . ?
B5 B10 B11 108.13(18) . . ?
B6 B10 B12 108.09(19) . . ?
B5 B10 B12 107.9(2) . . ?
B11 B10 B12 59.92(15) . . ?
B6 B10 B9 107.99(19) . . ?
B5 B10 B9 59.75(16) . . ?
B11 B10 B9 107.9(2) . . ?
B12 B10 B9 59.99(16) . . ?
C2 B11 B6 59.52(14) . . ?
C2 B11 B12 105.45(18) . . ?
B6 B11 B12 107.63(18) . . ?
C2 B11 B7 58.90(14) . . ?
B6 B11 B7 108.13(18) . . ?
B12 B11 B7 59.93(15) . . ?
C2 B11 B10 105.46(18) . . ?
B6 B11 B10 59.37(15) . . ?
B12 B11 B10 60.06(16) . . ?
B7 B11 B10 107.90(19) . . ?
B7 B12 B11 60.06(15) . . ?
B7 B12 B10 107.97(19) . . ?
B11 B12 B10 60.02(15) . . ?
B7 B12 B9 107.7(2) . . ?
B11 B12 B9 108.1(2) . . ?
B10 B12 B9 60.18(16) . . ?
B7 B12 B8 59.85(15) . . ?
B11 B12 B8 107.98(19) . . ?
B10 B12 B8 108.0(2) . . ?
B9 B12 B8 59.78(16) . . ?
C42 B43 B48 105.8(2) . . ?
C42 B43 C41 58.27(13) . . ?
B48 B43 C41 105.5(2) . . ?
C42 B43 B47 58.98(14) . . ?
B48 B43 B47 60.32(16) . . ?
C41 B43 B47 105.85(18) . . ?
C42 B43 B44 104.97(19) . . ?
B48 B43 B44 60.60(17) . . ?
C41 B43 B44 57.85(14) . . ?
B47 B43 B44 108.3(2) . . ?
C41 B44 B43 60.58(14) . . ?
C41 B44 B45 59.45(15) . . ?
B43 B44 B45 108.94(19) . . ?
C41 B44 B48 106.55(19) . . ?
B43 B44 B48 59.20(16) . . ?
B45 B44 B48 107.8(2) . . ?
C41 B44 B49 106.2(2) . . ?
B43 B44 B49 107.6(2) . . ?
B45 B44 B49 59.63(18) . . ?
B48 B44 B49 59.95(18) . . ?
C41 B45 B50 106.15(19) . . ?
C41 B45 B46 59.21(14) . . ?
B50 B45 B46 60.11(16) . . ?
C41 B45 B49 105.9(2) . . ?
B50 B45 B49 60.41(18) . . ?
B46 B45 B49 108.3(2) . . ?
C41 B45 B44 58.34(15) . . ?
B50 B45 B44 108.4(2) . . ?
B46 B45 B44 107.4(2) . . ?
B49 B45 B44 60.40(18) . . ?
C41 B46 C42 58.64(13) . . ?
C41 B46 B45 59.29(15) . . ?
C42 B46 B45 105.91(19) . . ?
C41 B46 B50 106.0(2) . . ?
C42 B46 B50 105.30(18) . . ?
B45 B46 B50 59.86(17) . . ?
C41 B46 B51 106.18(18) . . ?
C42 B46 B51 58.53(13) . . ?
B45 B46 B51 108.1(2) . . ?
B50 B46 B51 60.12(15) . . ?
C42 B47 B43 59.25(14) . . ?
C42 B47 B52 105.88(19) . . ?
B43 B47 B52 108.2(2) . . ?
C42 B47 B48 105.39(19) . . ?
B43 B47 B48 59.48(16) . . ?
B52 B47 B48 60.39(17) . . ?
C42 B47 B51 58.77(14) . . ?
B43 B47 B51 108.04(18) . . ?
B52 B47 B51 60.44(16) . . ?
B48 B47 B51 108.3(2) . . ?
B43 B48 B47 60.20(16) . . ?
B43 B48 B52 108.2(2) . . ?
B47 B48 B52 59.74(17) . . ?
B43 B48 B49 108.5(2) . . ?
B47 B48 B49 107.8(2) . . ?
B52 B48 B49 59.93(18) . . ?
B43 B48 B44 60.20(16) . . ?
B47 B48 B44 107.92(19) . . ?
B52 B48 B44 107.9(2) . . ?
B49 B48 B44 60.08(18) . . ?
B45 B49 B50 59.64(17) . . ?
B45 B49 B52 108.1(2) . . ?
B50 B49 B52 60.16(18) . . ?
B45 B49 B48 108.1(2) . . ?
B50 B49 B48 107.9(2) . . ?
B52 B49 B48 60.02(18) . . ?
B45 B49 B44 59.97(17) . . ?
B50 B49 B44 107.4(2) . . ?
B52 B49 B44 107.9(2) . . ?
B48 B49 B44 59.97(18) . . ?
B45 B50 B46 60.02(16) . . ?
B45 B50 B51 108.2(2) . . ?
B46 B50 B51 60.11(15) . . ?
B45 B50 B49 59.95(18) . . ?
B46 B50 B49 107.9(2) . . ?
B51 B50 B49 108.1(2) . . ?
B45 B50 B52 108.2(2) . . ?
B46 B50 B52 108.3(2) . . ?
B51 B50 B52 60.21(16) . . ?
B49 B50 B52 59.96(18) . . ?
C42 B51 B46 59.63(14) . . ?
C42 B51 B50 105.87(19) . . ?
B46 B51 B50 59.77(15) . . ?
C42 B51 B47 59.01(14) . . ?
B46 B51 B47 108.30(19) . . ?
B50 B51 B47 107.9(2) . . ?
C42 B51 B52 105.39(19) . . ?
B46 B51 B52 107.9(2) . . ?
B50 B51 B52 60.12(17) . . ?
B47 B51 B52 59.58(16) . . ?
B47 B52 B49 108.0(2) . . ?
B47 B52 B48 59.86(17) . . ?
B49 B52 B48 60.04(18) . . ?
B47 B52 B50 107.8(2) . . ?
B49 B52 B50 59.88(18) . . ?
B48 B52 B50 107.7(2) . . ?
B47 B52 B51 59.98(15) . . ?
B49 B52 B51 107.6(2) . . ?
B48 B52 B51 107.6(2) . . ?
B50 B52 B51 59.67(16) . . ?

loop_
_geom_bond_atom_site_label_1
_geom_bond_atom_site_label_2
_geom_bond_distance
_geom_bond_site_symmetry_2
_geom_bond_publ_flag
C1 C11 1.569(3) . ?
C1 C2 1.691(3) . ?
C1 B4 1.716(3) . ?
C1 B5 1.724(3) . ?
C1 B6 1.742(3) . ?
C1 B3 1.748(3) . ?
C2 C16 1.497(3) . ?
C2 B7 1.718(3) . ?
C2 B11 1.720(3) . ?
C2 B3 1.727(3) . ?
C2 B6 1.731(3) . ?
C11 C12 1.526(3) . ?
C11 C13 1.527(3) . ?
C11 C14 1.544(3) . ?
C14 C15 1.522(3) . ?
C14 C25 1.579(3) . ?
C15 C16 1.331(3) . ?
C15 C26 1.470(3) . ?
C16 C17 1.501(3) . ?
C17 C18 1.527(3) . ?
C18 C19 1.523(3) . ?
C19 C21 1.520(4) . ?
C19 C20 1.521(4) . ?
C22 C24 1.529(4) . ?
C22 C23 1.536(4) . ?
C22 C25 1.540(3) . ?
C22 C41 1.565(3) . ?
C25 C26 1.516(3) . ?
C26 C27 1.338(3) . ?
C27 C42 1.500(3) . ?
C27 C28 1.505(3) . ?
C28 C29 1.523(3) . ?
C29 C30 1.526(3) . ?
C30 C31 1.510(4) . ?
C30 C32 1.517(4) . ?
C41 C42 1.692(3) . ?
C41 B44 1.704(3) . ?
C41 B46 1.723(3) . ?
C41 B45 1.724(4) . ?
C41 B43 1.753(3) . ?
C42 B51 1.712(3) . ?
C42 B47 1.717(3) . ?
C42 B43 1.722(3) . ?
C42 B46 1.732(3) . ?
B3 B8 1.761(4) . ?
B3 B7 1.767(4) . ?
B3 B4 1.771(4) . ?
B4 B5 1.774(4) . ?
B4 B9 1.782(4) . ?
B4 B8 1.783(4) . ?
B5 B6 1.768(3) . ?
B5 B9 1.769(4) . ?
B5 B10 1.769(4) . ?
B6 B10 1.754(4) . ?
B6 B11 1.767(4) . ?
B7 B12 1.772(4) . ?
B7 B11 1.774(4) . ?
B7 B8 1.774(4) . ?
B8 B9 1.776(4) . ?
B8 B12 1.785(4) . ?
B9 B12 1.778(4) . ?
B9 B10 1.782(4) . ?
B10 B11 1.775(4) . ?
B10 B12 1.776(4) . ?
B11 B12 1.773(4) . ?
B43 B48 1.752(4) . ?
B43 B47 1.765(4) . ?
B43 B44 1.770(4) . ?
B44 B45 1.771(5) . ?
B44 B48 1.777(4) . ?
B44 B49 1.779(5) . ?
B45 B50 1.760(4) . ?
B45 B46 1.762(4) . ?
B45 B49 1.765(4) . ?
B46 B50 1.764(4) . ?
B46 B51 1.770(4) . ?
B47 B52 1.765(4) . ?
B47 B48 1.767(4) . ?
B47 B51 1.772(4) . ?
B48 B52 1.776(5) . ?
B48 B49 1.777(5) . ?
B49 B50 1.773(5) . ?
B49 B52 1.775(4) . ?
B50 B51 1.770(4) . ?
B50 B52 1.778(4) . ?
B51 B52 1.780(4) . ?
